data_7153808
loop_
_publ_author_name
'Edeson, Steven J.'
'Jiang, Julong'
'Swanson, Stephen'
'Procopiou, Panayiotis A.'
'Adams, Harry'
'Meijer, Anthony J. H. M.'
'Harrity, Joseph P. A.'

_publ_section_title
;
 Studies on the stereochemical assignment of 3-acylidene 2-oxindoles.
;
_journal_issue 20
_journal_name_full 'Organic &amp; biomolecular chemistry'
_journal_page_first 3201
_journal_page_last 3210
_journal_paper_doi 10.1039/c4ob00496e
_journal_volume 12
_journal_year 2014
_chemical_formula_sum 'C16 H10 Cl N O2'
_chemical_formula_weight 283.70
_chemical_name_systematic
;
 ?
;
_space_group_IT_number 14
_symmetry_cell_setting monoclinic
_symmetry_space_group_name_Hall '-P 2yn'
_symmetry_space_group_name_H-M 'P 1 21/n 1'
_atom_sites_solution_hydrogens geom
_atom_sites_solution_primary direct
_atom_sites_solution_secondary difmap
_audit_creation_method SHELXL-97
_cell_angle_alpha 90.00
_cell_angle_beta 109.575(8)
_cell_angle_gamma 90.00
_cell_formula_units_Z 8
_cell_length_a 14.514(3)
_cell_length_b 8.7030(19)
_cell_length_c 21.592(5)
_cell_measurement_reflns_used 4262
_cell_measurement_temperature 97(2)
_cell_measurement_theta_max 26.01
_cell_measurement_theta_min 2.55
_cell_volume 2569.8(10)
_computing_cell_refinement 'Bruker SAINT'
_computing_data_collection 'Bruker APEX2'
_computing_data_reduction 'Bruker SAINT'
_computing_molecular_graphics 'Bruker SHELXTL'
_computing_publication_material 'Bruker SHELXTL'
_computing_structure_refinement 'SHELXL-97 (Sheldrick, 1997)'
_computing_structure_solution 'SHELXS-97 (Sheldrick, 2008)'
_diffrn_ambient_temperature 97(2)
_diffrn_measured_fraction_theta_full 0.962
_diffrn_measured_fraction_theta_max 0.962
_diffrn_measurement_device_type 'Bruker APEX-II CCD'
_diffrn_measurement_method '\f and \w scans'
_diffrn_radiation_monochromator graphite
_diffrn_radiation_source 'fine-focus sealed tube'
_diffrn_radiation_type MoK\a
_diffrn_radiation_wavelength 0.71073
_diffrn_reflns_av_R_equivalents 0.1246
_diffrn_reflns_av_sigmaI/netI 0.1173
_diffrn_reflns_limit_h_max 18
_diffrn_reflns_limit_h_min -18
_diffrn_reflns_limit_k_max 11
_diffrn_reflns_limit_k_min -10
_diffrn_reflns_limit_l_max 27
_diffrn_reflns_limit_l_min -27
_diffrn_reflns_number 30547
_diffrn_reflns_theta_full 27.63
_diffrn_reflns_theta_max 27.63
_diffrn_reflns_theta_min 1.49
_diffrn_standards_number 0
_exptl_absorpt_coefficient_mu 0.297
_exptl_absorpt_correction_T_max 0.9853
_exptl_absorpt_correction_T_min 0.9215
_exptl_absorpt_correction_type multi-scan
_exptl_absorpt_process_details sadabs
_exptl_crystal_colour red
_exptl_crystal_density_diffrn 1.467
_exptl_crystal_density_method 'not measured'
_exptl_crystal_description PLATE
_exptl_crystal_F_000 1168
_exptl_crystal_size_max 0.28
_exptl_crystal_size_mid 0.21
_exptl_crystal_size_min 0.05
_refine_diff_density_max 0.817
_refine_diff_density_min -0.655
_refine_diff_density_rms 0.096
_refine_ls_extinction_method none
_refine_ls_goodness_of_fit_ref 1.033
_refine_ls_hydrogen_treatment constr
_refine_ls_matrix_type full
_refine_ls_number_parameters 361
_refine_ls_number_reflns 5741
_refine_ls_number_restraints 0
_refine_ls_restrained_S_all 1.033
_refine_ls_R_factor_all 0.1221
_refine_ls_R_factor_gt 0.0743
_refine_ls_shift/su_max 0.001
_refine_ls_shift/su_mean 0.000
_refine_ls_structure_factor_coef Fsqd
_refine_ls_weighting_details 'calc w=1/[\s^2^(Fo^2^)+(0.0950P)^2^+1.7401P] where P=(Fo^2^+2Fc^2^)/3'
_refine_ls_weighting_scheme calc
_refine_ls_wR_factor_gt 0.1808
_refine_ls_wR_factor_ref 0.2146
_reflns_number_gt 3493
_reflns_number_total 5741
_reflns_threshold_expression >2sigma(I)
_cod_data_source_file c4ob00496e3.cif
_cod_data_source_block ohj252_0m
_cod_depositor_comments
;
The following automatic conversions were performed:

'_symmetry_cell_setting' value 'Monoclinic' changed to 'monoclinic'
according to
/usr/data/users/saulius/crontab/automatic-downloads/current/RSC/lib/dictionaries/cif_core.dic
dictionary named 'cif_core.dic' version 2.4.2 from 2011-04-26.

Automatic conversion script
Id: cif_fix_values 2281 2013-09-26 08:29:07Z andrius 
;
_cod_original_sg_symbol_H-M P2(1)/n
_cod_database_code 7153808

loop_
_symmetry_equiv_pos_as_xyz
'x, y, z'
'-x+1/2, y+1/2, -z+1/2'
'-x, -y, -z'
'x-1/2, -y-1/2, z-1/2'

loop_
_atom_site_label
_atom_site_type_symbol
_atom_site_fract_x
_atom_site_fract_y
_atom_site_fract_z
_atom_site_U_iso_or_equiv
_atom_site_adp_type
_atom_site_occupancy
_atom_site_symmetry_multiplicity
_atom_site_calc_flag
_atom_site_refinement_flags
Cl1 Cl 0.41585(7) 0.29617(11) 1.21573(5) 0.0368(3) Uani 1 1 d .
N1 N 0.7949(2) 0.4643(3) 0.89124(14) 0.0237(6) Uani 1 1 d .
H1 H 0.8444 0.5141 0.8858 0.028 Uiso 1 1 calc R
O1 O 0.81168(17) 0.5453(3) 0.99621(12) 0.0290(6) Uani 1 1 d .
O2 O 0.49952(19) 0.2118(3) 0.93197(13) 0.0354(7) Uani 1 1 d .
C1 C 0.7392(3) 0.3251(4) 0.78459(18) 0.0257(8) Uani 1 1 d .
H1A H 0.7887 0.3670 0.7699 0.031 Uiso 1 1 calc R
C2 C 0.6707(3) 0.2208(4) 0.74617(18) 0.0270(8) Uani 1 1 d .
H2 H 0.6740 0.1897 0.7048 0.032 Uiso 1 1 calc R
C3 C 0.5974(3) 0.1618(4) 0.76763(18) 0.0270(8) Uani 1 1 d .
H3 H 0.5513 0.0911 0.7407 0.032 Uiso 1 1 calc R
C4 C 0.5909(2) 0.2055(4) 0.82827(18) 0.0251(8) Uani 1 1 d .
H4 H 0.5406 0.1653 0.8426 0.030 Uiso 1 1 calc R
C5 C 0.6590(2) 0.3088(4) 0.86755(17) 0.0237(8) Uani 1 1 d .
C6 C 0.7322(2) 0.3647(4) 0.84448(18) 0.0236(8) Uani 1 1 d .
C7 C 0.7688(2) 0.4729(4) 0.94548(18) 0.0234(8) Uani 1 1 d .
C8 C 0.6775(2) 0.3754(4) 0.93311(18) 0.0235(8) Uani 1 1 d .
C9 C 0.6369(3) 0.3704(4) 0.98065(18) 0.0251(8) Uani 1 1 d .
H9 H 0.6693 0.4276 1.0193 0.030 Uiso 1 1 calc R
C10 C 0.5481(3) 0.2868(4) 0.97993(18) 0.0269(8) Uani 1 1 d .
C11 C 0.5176(3) 0.2939(4) 1.03968(18) 0.0275(8) Uani 1 1 d .
C12 C 0.4427(3) 0.1952(5) 1.0422(2) 0.0328(9) Uani 1 1 d .
H12 H 0.4135 0.1271 1.0067 0.039 Uiso 1 1 calc R
C13 C 0.4108(3) 0.1953(5) 1.0956(2) 0.0327(9) Uani 1 1 d .
H13 H 0.3602 0.1278 1.0971 0.039 Uiso 1 1 calc R
C14 C 0.4541(3) 0.2959(4) 1.14723(19) 0.0301(9) Uani 1 1 d .
C15 C 0.5285(3) 0.3946(4) 1.14630(19) 0.0294(8) Uani 1 1 d .
H15 H 0.5571 0.4626 1.1820 0.035 Uiso 1 1 calc R
C16 C 0.5605(3) 0.3930(4) 1.09309(19) 0.0296(8) Uani 1 1 d .
H16 H 0.6121 0.4595 1.0924 0.036 Uiso 1 1 calc R
Cl2 Cl 0.81833(8) 0.61536(12) 0.14538(5) 0.0403(3) Uani 1 1 d .
N1A N 0.4879(2) 0.8115(3) 0.49487(14) 0.0238(6) Uani 1 1 d .
H1A1 H 0.4427 0.8671 0.5030 0.029 Uiso 1 1 calc R
O1A O 0.47549(17) 0.9111(3) 0.39333(12) 0.0268(6) Uani 1 1 d .
O2A O 0.77135(19) 0.5455(3) 0.44190(14) 0.0373(7) Uani 1 1 d .
C1A C 0.5367(3) 0.6489(4) 0.59598(18) 0.0267(8) Uani 1 1 d .
H1A2 H 0.4916 0.6945 0.6138 0.032 Uiso 1 1 calc R
C2A C 0.5992(3) 0.5301(4) 0.62875(19) 0.0282(8) Uani 1 1 d .
H2A H 0.5961 0.4931 0.6694 0.034 Uiso 1 1 calc R
C3A C 0.6658(3) 0.4654(4) 0.60270(19) 0.0306(9) Uani 1 1 d .
H3A H 0.7074 0.3852 0.6260 0.037 Uiso 1 1 calc R
C4A C 0.6729(3) 0.5152(4) 0.54346(19) 0.0291(8) Uani 1 1 d .
H4A H 0.7187 0.4699 0.5262 0.035 Uiso 1 1 calc R
C5A C 0.6116(2) 0.6329(4) 0.50968(17) 0.0239(8) Uani 1 1 d .
C6A C 0.5435(2) 0.6969(4) 0.53682(18) 0.0250(8) Uani 1 1 d .
C7A C 0.5132(2) 0.8247(4) 0.44043(18) 0.0239(8) Uani 1 1 d .
C8A C 0.5965(2) 0.7131(4) 0.44702(17) 0.0231(7) Uani 1 1 d .
C9A C 0.6353(2) 0.7101(4) 0.39871(18) 0.0252(8) Uani 1 1 d .
H9A H 0.6051 0.7754 0.3623 0.030 Uiso 1 1 calc R
C10A C 0.7189(3) 0.6183(4) 0.39471(19) 0.0276(8) Uani 1 1 d .
C11A C 0.7410(3) 0.6213(4) 0.33174(19) 0.0268(8) Uani 1 1 d .
C12A C 0.8302(3) 0.5613(4) 0.3317(2) 0.0298(8) Uani 1 1 d .
H12A H 0.8746 0.5195 0.3710 0.036 Uiso 1 1 calc R
C13A C 0.8549(3) 0.5619(4) 0.2753(2) 0.0323(9) Uani 1 1 d .
H13A H 0.9165 0.5229 0.2761 0.039 Uiso 1 1 calc R
C14A C 0.7894(3) 0.6198(4) 0.2175(2) 0.0305(9) Uani 1 1 d .
C15A C 0.6997(3) 0.6789(4) 0.2158(2) 0.0327(9) Uani 1 1 d .
H15A H 0.6551 0.7184 0.1760 0.039 Uiso 1 1 calc R
C16A C 0.6762(3) 0.6796(4) 0.27287(19) 0.0289(8) Uani 1 1 d .
H16A H 0.6151 0.7202 0.2720 0.035 Uiso 1 1 calc R

loop_
_atom_site_aniso_label
_atom_site_aniso_U_11
_atom_site_aniso_U_22
_atom_site_aniso_U_33
_atom_site_aniso_U_23
_atom_site_aniso_U_13
_atom_site_aniso_U_12
Cl1 0.0455(6) 0.0339(6) 0.0389(6) -0.0001(4) 0.0245(5) -0.0031(4)
N1 0.0276(15) 0.0158(15) 0.0299(17) -0.0008(12) 0.0124(13) -0.0026(12)
O1 0.0312(13) 0.0268(14) 0.0296(15) -0.0037(11) 0.0110(11) -0.0049(11)
O2 0.0349(14) 0.0373(17) 0.0363(16) -0.0102(13) 0.0149(13) -0.0140(12)
C1 0.0316(19) 0.0160(18) 0.032(2) 0.0038(15) 0.0143(16) 0.0014(14)
C2 0.0330(19) 0.0175(19) 0.029(2) -0.0025(15) 0.0090(16) 0.0027(14)
C3 0.0319(19) 0.0167(18) 0.030(2) -0.0028(15) 0.0079(16) -0.0008(14)
C4 0.0242(17) 0.0195(19) 0.032(2) 0.0021(15) 0.0097(15) -0.0026(14)
C5 0.0273(18) 0.0159(18) 0.027(2) 0.0003(14) 0.0076(15) 0.0028(13)
C6 0.0270(18) 0.0124(17) 0.031(2) 0.0024(14) 0.0094(16) 0.0037(13)
C7 0.0246(17) 0.0162(18) 0.029(2) 0.0011(15) 0.0088(15) 0.0015(13)
C8 0.0258(18) 0.0134(17) 0.029(2) 0.0018(14) 0.0068(15) 0.0013(13)
C9 0.0288(18) 0.0168(18) 0.030(2) -0.0035(15) 0.0097(16) -0.0032(14)
C10 0.0303(18) 0.019(2) 0.031(2) -0.0007(15) 0.0104(16) -0.0029(14)
C11 0.0298(19) 0.022(2) 0.033(2) 0.0015(16) 0.0143(16) -0.0024(14)
C12 0.033(2) 0.031(2) 0.036(2) -0.0037(18) 0.0138(17) -0.0083(16)
C13 0.0298(19) 0.032(2) 0.038(2) -0.0016(18) 0.0132(17) -0.0093(16)
C14 0.034(2) 0.027(2) 0.034(2) 0.0017(17) 0.0169(17) 0.0024(16)
C15 0.036(2) 0.0181(19) 0.036(2) -0.0028(16) 0.0151(18) -0.0039(15)
C16 0.032(2) 0.0195(19) 0.039(2) -0.0002(16) 0.0141(17) -0.0048(15)
Cl2 0.0526(6) 0.0349(6) 0.0417(6) -0.0041(5) 0.0270(5) -0.0032(4)
N1A 0.0283(15) 0.0154(15) 0.0293(17) 0.0001(12) 0.0117(13) 0.0053(11)
O1A 0.0308(13) 0.0191(14) 0.0299(15) 0.0022(11) 0.0093(11) 0.0060(10)
O2A 0.0386(15) 0.0346(17) 0.0400(17) 0.0085(13) 0.0149(13) 0.0146(12)
C1A 0.0288(19) 0.0221(19) 0.031(2) -0.0004(15) 0.0119(16) 0.0019(14)
C2A 0.034(2) 0.023(2) 0.029(2) 0.0014(16) 0.0110(16) -0.0030(15)
C3A 0.034(2) 0.020(2) 0.036(2) 0.0058(16) 0.0090(17) 0.0033(15)
C4A 0.034(2) 0.0190(19) 0.034(2) 0.0011(16) 0.0111(17) 0.0043(15)
C5A 0.0283(18) 0.0150(18) 0.028(2) 0.0006(14) 0.0086(15) -0.0008(13)
C6A 0.0266(18) 0.0161(18) 0.030(2) -0.0009(15) 0.0069(15) 0.0004(14)
C7A 0.0246(17) 0.0126(17) 0.032(2) -0.0021(15) 0.0068(16) -0.0008(13)
C8A 0.0241(17) 0.0129(17) 0.032(2) -0.0015(14) 0.0082(15) 0.0016(13)
C9A 0.0282(18) 0.0153(18) 0.030(2) 0.0021(15) 0.0075(15) 0.0014(14)
C10A 0.0286(19) 0.0163(19) 0.036(2) -0.0011(16) 0.0081(17) 0.0033(14)
C11A 0.0302(19) 0.0148(18) 0.036(2) -0.0040(15) 0.0119(17) -0.0015(14)
C12A 0.0307(19) 0.0192(19) 0.038(2) 0.0004(16) 0.0089(17) 0.0038(15)
C13A 0.032(2) 0.023(2) 0.044(2) -0.0055(17) 0.0159(18) 0.0008(15)
C14A 0.038(2) 0.0164(19) 0.042(2) -0.0035(16) 0.0197(19) -0.0039(15)
C15A 0.041(2) 0.022(2) 0.036(2) -0.0024(17) 0.0135(18) 0.0013(16)
C16A 0.0312(19) 0.0178(19) 0.037(2) -0.0013(16) 0.0110(17) 0.0044(14)

loop_
_atom_type_symbol
_atom_type_description
_atom_type_scat_dispersion_real
_atom_type_scat_dispersion_imag
_atom_type_scat_source
C C 0.0033 0.0016 'International Tables Vol C Tables 4.2.6.8 and 6.1.1.4'
H H 0.0000 0.0000 'International Tables Vol C Tables 4.2.6.8 and 6.1.1.4'
N N 0.0061 0.0033 'International Tables Vol C Tables 4.2.6.8 and 6.1.1.4'
O O 0.0106 0.0060 'International Tables Vol C Tables 4.2.6.8 and 6.1.1.4'
Cl Cl 0.1484 0.1585 'International Tables Vol C Tables 4.2.6.8 and 6.1.1.4'

loop_
_geom_angle_atom_site_label_1
_geom_angle_atom_site_label_2
_geom_angle_atom_site_label_3
_geom_angle
C7 N1 C6 110.8(3)
C7 N1 H1 124.6
C6 N1 H1 124.6
C6 C1 C2 117.4(3)
C6 C1 H1A 121.3
C2 C1 H1A 121.3
C3 C2 C1 120.9(3)
C3 C2 H2 119.5
C1 C2 H2 119.5
C2 C3 C4 120.7(3)
C2 C3 H3 119.7
C4 C3 H3 119.7
C3 C4 C5 119.3(3)
C3 C4 H4 120.4
C5 C4 H4 120.4
C4 C5 C6 118.3(3)
C4 C5 C8 134.8(3)
C6 C5 C8 106.9(3)
C1 C6 C5 123.4(3)
C1 C6 N1 126.5(3)
C5 C6 N1 110.1(3)
O1 C7 N1 126.4(3)
O1 C7 C8 126.2(3)
N1 C7 C8 107.4(3)
C9 C8 C5 137.6(3)
C9 C8 C7 117.6(3)
C5 C8 C7 104.8(3)
C8 C9 C10 127.7(3)
C8 C9 H9 116.1
C10 C9 H9 116.1
O2 C10 C9 121.6(3)
O2 C10 C11 119.8(3)
C9 C10 C11 118.6(3)
C12 C11 C16 118.7(3)
C12 C11 C10 117.7(3)
C16 C11 C10 123.6(3)
C13 C12 C11 121.0(4)
C13 C12 H12 119.5
C11 C12 H12 119.5
C12 C13 C14 118.9(3)
C12 C13 H13 120.6
C14 C13 H13 120.6
C15 C14 C13 121.6(3)
C15 C14 Cl1 118.8(3)
C13 C14 Cl1 119.6(3)
C16 C15 C14 119.3(4)
C16 C15 H15 120.4
C14 C15 H15 120.4
C15 C16 C11 120.7(3)
C15 C16 H16 119.7
C11 C16 H16 119.7
C7A N1A C6A 110.9(3)
C7A N1A H1A1 124.5
C6A N1A H1A1 124.5
C6A C1A C2A 117.1(3)
C6A C1A H1A2 121.4
C2A C1A H1A2 121.4
C3A C2A C1A 121.0(3)
C3A C2A H2A 119.5
C1A C2A H2A 119.5
C4A C3A C2A 121.6(4)
C4A C3A H3A 119.2
C2A C3A H3A 119.2
C3A C4A C5A 118.8(3)
C3A C4A H4A 120.6
C5A C4A H4A 120.6
C4A C5A C6A 118.9(3)
C4A C5A C8A 134.6(3)
C6A C5A C8A 106.5(3)
C1A C6A N1A 127.5(3)
C1A C6A C5A 122.6(3)
N1A C6A C5A 109.9(3)
O1A C7A N1A 126.5(3)
O1A C7A C8A 125.8(3)
N1A C7A C8A 107.7(3)
C9A C8A C5A 137.2(3)
C9A C8A C7A 117.9(3)
C5A C8A C7A 104.9(3)
C8A C9A C10A 128.5(3)
C8A C9A H9A 115.8
C10A C9A H9A 115.8
O2A C10A C9A 121.6(3)
O2A C10A C11A 120.1(3)
C9A C10A C11A 118.2(3)
C12A C11A C16A 118.4(3)
C12A C11A C10A 118.4(3)
C16A C11A C10A 123.2(3)
C13A C12A C11A 121.0(4)
C13A C12A H12A 119.5
C11A C12A H12A 119.5
C12A C13A C14A 119.6(3)
C12A C13A H13A 120.2
C14A C13A H13A 120.2
C13A C14A C15A 120.8(4)
C13A C14A Cl2 119.9(3)
C15A C14A Cl2 119.3(3)
C16A C15A C14A 119.1(4)
C16A C15A H15A 120.4
C14A C15A H15A 120.4
C15A C16A C11A 121.1(3)
C15A C16A H16A 119.5
C11A C16A H16A 119.5

loop_
_geom_bond_atom_site_label_1
_geom_bond_atom_site_label_2
_geom_bond_distance
Cl1 C14 1.745(4)
N1 C7 1.348(4)
N1 C6 1.408(4)
N1 H1 0.8800
O1 C7 1.236(4)
O2 C10 1.227(4)
C1 C6 1.375(5)
C1 C2 1.396(5)
C1 H1A 0.9500
C2 C3 1.393(5)
C2 H2 0.9500
C3 C4 1.396(5)
C3 H3 0.9500
C4 C5 1.394(5)
C4 H4 0.9500
C5 C6 1.403(5)
C5 C8 1.469(5)
C7 C8 1.521(5)
C8 C9 1.344(5)
C9 C10 1.476(5)
C9 H9 0.9500
C10 C11 1.499(5)
C11 C12 1.401(5)
C11 C16 1.407(5)
C12 C13 1.379(5)
C12 H12 0.9500
C13 C14 1.391(5)
C13 H13 0.9500
C14 C15 1.386(5)
C15 C16 1.376(5)
C15 H15 0.9500
C16 H16 0.9500
Cl2 C14A 1.743(4)
N1A C7A 1.349(5)
N1A C6A 1.406(4)
N1A H1A1 0.8800
O1A C7A 1.235(4)
O2A C10A 1.225(4)
C1A C6A 1.378(5)
C1A C2A 1.401(5)
C1A H1A2 0.9500
C2A C3A 1.389(5)
C2A H2A 0.9500
C3A C4A 1.387(5)
C3A H3A 0.9500
C4A C5A 1.392(5)
C4A H4A 0.9500
C5A C6A 1.420(5)
C5A C8A 1.472(5)
C7A C8A 1.520(5)
C8A C9A 1.341(5)
C9A C10A 1.479(5)
C9A H9A 0.9500
C10A C11A 1.498(5)
C11A C12A 1.396(5)
C11A C16A 1.399(5)
C12A C13A 1.380(5)
C12A H12A 0.9500
C13A C14A 1.386(6)
C13A H13A 0.9500
C14A C15A 1.389(5)
C15A C16A 1.384(5)
C15A H15A 0.9500
C16A H16A 0.9500

loop_
_geom_hbond_atom_site_label_D
_geom_hbond_atom_site_label_H
_geom_hbond_atom_site_label_A
_geom_hbond_distance_DH
_geom_hbond_distance_HA
_geom_hbond_distance_DA
_geom_hbond_angle_DHA
_geom_hbond_site_symmetry_A
N1 H1 O1A 0.88 1.96 2.822(4) 164.4 4_676
